data_2237079
loop_
_publ_author_name
'Gao, Shan'
'Ng, Seik Weng'

_publ_section_title
;
 Poly[[[\m~3~-(<i>E</i>)-<i>N</i>-(pyridin-4-ylmethylidene)hydroxylaminato-\k^3^<i>O</i>:<i>N</i>:<i>N</i>'][\m~2~-(<i>E</i>)-<i>N</i>-(pyridin-4-ylmethylidene)hydroxylamine-\k^2^<i>N</i>:<i>N</i>'][(<i>E</i>)-<i>N</i>-(pyridin-4-ylmethylidene-\k<i>N</i>)hydroxylamine]disilver(I)]
 nitrate]
;
_journal_coeditor_code XU5648
_journal_issue 12
_journal_name_full 'Acta Crystallographica Section E'
_journal_page_first m1540
_journal_page_last m1541
_journal_paper_doi 10.1107/S1600536812046090
_journal_volume 68
_journal_year 2012
_chemical_formula_iupac '[Ag2 (C6 H5 N2 O) (C6 H6 N2 O)2] N O3'
_chemical_formula_moiety 'C18 H17 Ag2 N6 O3 +, N O3 -'
_chemical_formula_sum 'C18 H17 Ag2 N7 O6'
_chemical_formula_weight 643.13
_chemical_name_systematic
;
Poly[[[\m~3~-(<i>E</i>)-<i>N</i>-(pyridin-4-ylmethylidene)hydroxylaminato-
\k^3^<i>O</i>:<i>N</i>:<i>N</i>'][\m~2~-(<i>E</i>)-<i>N</i>-(pyridin-4-
ylmethylidene)hydroxylamine-\k^2^<i>N</i>:<i>N</i>'][(<i>E</i>)-<i>N</i>-
(pyridin-4-ylmethylidene-\k<i>N</i>)hydroxylamine]disilver(I)] nitrate]
;
_space_group_IT_number 14
_symmetry_cell_setting monoclinic
_symmetry_space_group_name_Hall '-P 2ybc'
_symmetry_space_group_name_H-M 'P 1 21/c 1'
_atom_sites_solution_hydrogens geom
_atom_sites_solution_primary direct
_atom_sites_solution_secondary difmap
_audit_creation_method SHELXL-97
_cell_angle_alpha 90.00
_cell_angle_beta 110.412(4)
_cell_angle_gamma 90.00
_cell_formula_units_Z 4
_cell_length_a 13.1628(18)
_cell_length_b 10.9926(18)
_cell_length_c 16.315(2)
_cell_measurement_reflns_used 10662
_cell_measurement_temperature 293(2)
_cell_measurement_theta_max 27.47
_cell_measurement_theta_min 3.08
_cell_volume 2212.4(5)
_computing_cell_refinement 'RAPID-AUTO (Rigaku, 1998)'
_computing_data_collection 'RAPID-AUTO (Rigaku, 1998)'
_computing_data_reduction 'CrystalClear (Rigaku/MSC, 2002)'
_computing_molecular_graphics 'X-SEED (Barbour, 2001)'
_computing_publication_material 'publCIF (Westrip, 2010)'
_computing_structure_refinement 'SHELXL97 (Sheldrick, 2008)'
_computing_structure_solution 'SHELXS97 (Sheldrick, 2008)'
_diffrn_ambient_temperature 293(2)
_diffrn_measured_fraction_theta_full 0.995
_diffrn_measured_fraction_theta_max 0.995
_diffrn_measurement_device_type 'Rigaku R-AXIS RAPID IP'
_diffrn_measurement_method '\w scan'
_diffrn_radiation_monochromator graphite
_diffrn_radiation_source 'fine-focus sealed tube'
_diffrn_radiation_type MoK\a
_diffrn_radiation_wavelength 0.71073
_diffrn_reflns_av_R_equivalents 0.0471
_diffrn_reflns_av_sigmaI/netI 0.0396
_diffrn_reflns_limit_h_max 17
_diffrn_reflns_limit_h_min -17
_diffrn_reflns_limit_k_max 14
_diffrn_reflns_limit_k_min -14
_diffrn_reflns_limit_l_max 21
_diffrn_reflns_limit_l_min -19
_diffrn_reflns_number 21226
_diffrn_reflns_theta_full 27.47
_diffrn_reflns_theta_max 27.47
_diffrn_reflns_theta_min 3.08
_diffrn_standards_decay_% 0
_diffrn_standards_interval_count 0
_diffrn_standards_interval_time 0
_diffrn_standards_number 0
_exptl_absorpt_coefficient_mu 1.821
_exptl_absorpt_correction_T_max 0.8111
_exptl_absorpt_correction_T_min 0.7122
_exptl_absorpt_correction_type multi-scan
_exptl_absorpt_process_details '(ABSCOR; Higashi, 1995)'
_exptl_crystal_colour colorless
_exptl_crystal_density_diffrn 1.931
_exptl_crystal_density_method 'not measured'
_exptl_crystal_description prism
_exptl_crystal_F_000 1264
_exptl_crystal_size_max 0.20
_exptl_crystal_size_mid 0.12
_exptl_crystal_size_min 0.12
_refine_diff_density_max 0.771
_refine_diff_density_min -0.431
_refine_ls_extinction_method none
_refine_ls_goodness_of_fit_ref 1.073
_refine_ls_hydrogen_treatment constr
_refine_ls_matrix_type full
_refine_ls_number_parameters 306
_refine_ls_number_reflns 5047
_refine_ls_number_restraints 26
_refine_ls_restrained_S_all 1.081
_refine_ls_R_factor_all 0.0670
_refine_ls_R_factor_gt 0.0417
_refine_ls_shift/su_max 0.001
_refine_ls_shift/su_mean 0.001
_refine_ls_structure_factor_coef Fsqd
_refine_ls_weighting_details 'calc w=1/[\s^2^(Fo^2^)+(0.0609P)^2^] where P=(Fo^2^+2Fc^2^)/3'
_refine_ls_weighting_scheme calc
_refine_ls_wR_factor_gt 0.1023
_refine_ls_wR_factor_ref 0.1193
_reflns_number_gt 3355
_reflns_number_total 5047
_reflns_threshold_expression I>2\s(I)
_cod_data_source_file xu5648.cif
_cod_data_source_block I
_cod_original_cell_volume 2212.4(6)
_cod_original_sg_symbol_H-M 'P 21/c'
_cod_database_code 2237079
_cod_database_fobs_code 2237079

loop_
_symmetry_equiv_pos_as_xyz
'x, y, z'
'-x, y+1/2, -z+1/2'
'-x, -y, -z'
'x, -y-1/2, z-1/2'

loop_
_atom_site_type_symbol
_atom_site_label
_atom_site_fract_x
_atom_site_fract_y
_atom_site_fract_z
_atom_site_U_iso_or_equiv
_atom_site_adp_type
_atom_site_calc_flag
_atom_site_refinement_flags
_atom_site_occupancy
_atom_site_symmetry_multiplicity
_atom_site_disorder_assembly
_atom_site_disorder_group
Ag Ag1 0.82406(3) 0.44988(5) 0.68283(2) 0.0906(2) Uani d . 1 1 . .
Ag Ag2 0.45572(3) 0.01686(3) 0.114909(19) 0.06273(15) Uani d . 1 1 . .
O O1 0.6234(2) 0.4403(3) 0.57575(15) 0.0523(6) Uani d . 1 1 . .
O O2 1.0680(3) 0.1718(4) 0.3037(2) 0.1041(13) Uani d . 1 1 . .
H H2 1.0946 0.1023 0.3041 0.156 Uiso calc R 1 1 . .
O O3 0.6612(3) 0.8349(3) 1.07189(16) 0.0633(8) Uani d . 1 1 . .
H H3 0.6532 0.9104 1.0744 0.095 Uiso calc R 1 1 . .
O O4 1.1249(5) -0.0582(8) 0.3006(6) 0.1012(16) Uani d PDU 0.50 1 A 1
O O5 1.2395(7) -0.1874(9) 0.2869(8) 0.1012(16) Uani d PD 0.50 1 A 1
O O6 1.2906(5) -0.0465(7) 0.3833(5) 0.1012(16) Uani d PD 0.50 1 A 1
O O4' 1.1788(14) -0.0670(13) 0.3637(8) 0.187(4) Uani d PD 0.50 1 B 2
O O5' 1.2614(15) -0.1635(11) 0.2915(11) 0.187(4) Uani d PD 0.50 1 B 2
O O6' 1.2181(13) 0.0236(10) 0.2655(8) 0.187(4) Uani d PD 0.50 1 B 2
N N1 0.5108(3) 0.0936(3) 0.24501(19) 0.0556(8) Uani d . 1 1 . .
N N2 0.6020(2) 0.3906(3) 0.49497(17) 0.0460(7) Uani d . 1 1 . .
N N3 0.8829(3) 0.3913(4) 0.5817(2) 0.0707(11) Uani d . 1 1 . .
N N4 1.0390(3) 0.1859(5) 0.3770(2) 0.0763(12) Uani d . 1 1 . .
N N5 0.7900(3) 0.5396(4) 0.7881(2) 0.0676(10) Uani d . 1 1 . .
N N6 0.6741(3) 0.8056(3) 0.99397(19) 0.0522(8) Uani d . 1 1 . .
N N7 1.2216(8) -0.0974(7) 0.3251(6) 0.0797(19) Uani d PDU 0.50 1 A 1
N N7' 1.2207(7) -0.0713(10) 0.3065(6) 0.0797(19) Uani d PD 0.50 1 B 2
C C1 0.5737(3) 0.1916(4) 0.2613(2) 0.0578(10) Uani d . 1 1 . .
H H1 0.5978 0.2198 0.2175 0.069 Uiso calc R 1 1 . .
C C2 0.6052(3) 0.2537(4) 0.3395(2) 0.0553(9) Uani d . 1 1 . .
H H2A 0.6491 0.3223 0.3475 0.066 Uiso calc R 1 1 . .
C C3 0.5710(3) 0.2131(4) 0.4062(2) 0.0510(9) Uani d . 1 1 . .
C C4 0.5075(4) 0.1096(4) 0.3898(2) 0.0589(10) Uani d . 1 1 . .
H H4 0.4840 0.0783 0.4331 0.071 Uiso calc R 1 1 . .
C C5 0.4786(4) 0.0526(4) 0.3098(3) 0.0627(11) Uani d . 1 1 . .
H H5 0.4354 -0.0166 0.3001 0.075 Uiso calc R 1 1 . .
C C6 0.5966(3) 0.2758(4) 0.4903(2) 0.0536(9) Uani d . 1 1 . .
H H6 0.6089 0.2305 0.5410 0.064 Uiso calc R 1 1 . .
C C7 0.9441(4) 0.2916(5) 0.5886(3) 0.0783(14) Uani d . 1 1 . .
H H7 0.9633 0.2467 0.6401 0.094 Uiso calc R 1 1 . .
C C8 0.9799(4) 0.2525(5) 0.5230(3) 0.0720(13) Uani d . 1 1 . .
H H8 1.0224 0.1830 0.5305 0.086 Uiso calc R 1 1 . .
C C9 0.9516(3) 0.3179(4) 0.4458(3) 0.0614(11) Uani d . 1 1 . .
C C10 0.8877(3) 0.4200(5) 0.4382(3) 0.0651(11) Uani d . 1 1 . .
H H10 0.8670 0.4666 0.3874 0.078 Uiso calc R 1 1 . .
C C11 0.8553(4) 0.4518(5) 0.5069(3) 0.0701(13) Uani d . 1 1 . .
H H11 0.8114 0.5200 0.5005 0.084 Uiso calc R 1 1 . .
C C12 0.9898(4) 0.2858(5) 0.3741(3) 0.0706(12) Uani d . 1 1 . .
H H12 0.9781 0.3383 0.3270 0.085 Uiso calc R 1 1 . .
C C13 0.7989(4) 0.4791(5) 0.8613(3) 0.0721(13) Uani d . 1 1 . .
H H13 0.8249 0.3997 0.8674 0.087 Uiso calc R 1 1 . .
C C14 0.7717(4) 0.5284(4) 0.9274(3) 0.0623(11) Uani d . 1 1 . .
H H14 0.7795 0.4827 0.9772 0.075 Uiso calc R 1 1 . .
C C15 0.7327(3) 0.6453(4) 0.9210(2) 0.0528(9) Uani d . 1 1 . .
C C16 0.7235(3) 0.7088(4) 0.8454(2) 0.0642(11) Uani d . 1 1 . .
H H16 0.6980 0.7885 0.8378 0.077 Uiso calc R 1 1 . .
C C17 0.7525(4) 0.6524(5) 0.7817(3) 0.0730(13) Uani d . 1 1 . .
H H17 0.7454 0.6960 0.7311 0.088 Uiso calc R 1 1 . .
C C18 0.7078(3) 0.6971(4) 0.9947(2) 0.0563(10) Uani d . 1 1 . .
H H18 0.7171 0.6489 1.0437 0.068 Uiso calc R 1 1 . .

loop_
_atom_site_aniso_label
_atom_site_aniso_U_11
_atom_site_aniso_U_22
_atom_site_aniso_U_33
_atom_site_aniso_U_12
_atom_site_aniso_U_13
_atom_site_aniso_U_23
Ag1 0.0834(3) 0.1332(5) 0.0585(2) 0.0248(2) 0.0289(2) -0.0216(2)
Ag2 0.0788(3) 0.0733(3) 0.03828(19) -0.01131(17) 0.02310(17) -0.01213(14)
O1 0.0644(15) 0.0577(17) 0.0356(13) -0.0003(13) 0.0187(12) -0.0058(12)
O2 0.111(3) 0.147(4) 0.067(2) 0.034(3) 0.046(2) -0.015(2)
O3 0.0896(19) 0.066(2) 0.0418(14) 0.0126(17) 0.0320(14) 0.0045(13)
O4 0.079(3) 0.101(4) 0.109(3) 0.025(2) 0.014(3) -0.034(3)
O5 0.079(3) 0.101(4) 0.109(3) 0.025(2) 0.014(3) -0.034(3)
O6 0.079(3) 0.101(4) 0.109(3) 0.025(2) 0.014(3) -0.034(3)
O4' 0.258(10) 0.189(9) 0.143(6) 0.063(7) 0.107(7) 0.017(6)
O5' 0.258(10) 0.189(9) 0.143(6) 0.063(7) 0.107(7) 0.017(6)
O6' 0.258(10) 0.189(9) 0.143(6) 0.063(7) 0.107(7) 0.017(6)
N1 0.069(2) 0.062(2) 0.0371(16) -0.0044(18) 0.0200(15) -0.0061(15)
N2 0.0533(16) 0.054(2) 0.0300(14) 0.0030(15) 0.0140(13) -0.0019(13)
N3 0.064(2) 0.093(3) 0.054(2) 0.009(2) 0.0206(18) -0.014(2)
N4 0.072(2) 0.105(4) 0.055(2) 0.009(2) 0.0257(19) -0.019(2)
N5 0.071(2) 0.086(3) 0.047(2) 0.012(2) 0.0214(18) -0.0107(19)
N6 0.0588(18) 0.061(2) 0.0401(16) -0.0009(16) 0.0212(15) -0.0022(15)
N7 0.098(3) 0.102(5) 0.050(4) 0.016(3) 0.039(3) 0.003(3)
N7' 0.098(3) 0.102(5) 0.050(4) 0.016(3) 0.039(3) 0.003(3)
C1 0.076(3) 0.061(3) 0.042(2) -0.006(2) 0.027(2) -0.0037(18)
C2 0.068(2) 0.052(2) 0.046(2) -0.006(2) 0.0211(19) -0.0028(18)
C3 0.065(2) 0.049(2) 0.0373(17) 0.0062(19) 0.0171(17) -0.0002(16)
C4 0.082(3) 0.058(3) 0.042(2) -0.005(2) 0.027(2) 0.0007(18)
C5 0.085(3) 0.058(3) 0.051(2) -0.014(2) 0.030(2) -0.009(2)
C6 0.072(2) 0.053(3) 0.0359(18) 0.007(2) 0.0188(18) 0.0028(17)
C7 0.083(3) 0.098(4) 0.053(2) 0.020(3) 0.023(2) -0.002(3)
C8 0.068(3) 0.088(4) 0.059(2) 0.015(2) 0.022(2) -0.008(3)
C9 0.048(2) 0.081(3) 0.055(2) -0.002(2) 0.0171(19) -0.012(2)
C10 0.057(2) 0.083(3) 0.057(2) 0.007(2) 0.022(2) -0.003(2)
C11 0.057(2) 0.078(3) 0.072(3) 0.010(2) 0.018(2) -0.014(3)
C12 0.068(3) 0.088(4) 0.057(3) 0.008(3) 0.023(2) -0.007(2)
C13 0.077(3) 0.068(3) 0.072(3) 0.011(2) 0.027(3) -0.011(2)
C14 0.080(3) 0.060(3) 0.052(2) 0.003(2) 0.028(2) 0.004(2)
C15 0.050(2) 0.062(3) 0.046(2) -0.0010(18) 0.0171(17) -0.0025(19)
C16 0.074(3) 0.073(3) 0.046(2) 0.016(2) 0.021(2) 0.002(2)
C17 0.085(3) 0.092(4) 0.043(2) 0.015(3) 0.023(2) 0.002(2)
C18 0.069(2) 0.061(3) 0.042(2) 0.002(2) 0.0229(19) 0.0016(18)

loop_
_atom_type_symbol
_atom_type_description
_atom_type_scat_dispersion_real
_atom_type_scat_dispersion_imag
_atom_type_scat_source
C C 0.0033 0.0016 'International Tables Vol C Tables 4.2.6.8 and 6.1.1.4'
H H 0.0000 0.0000 'International Tables Vol C Tables 4.2.6.8 and 6.1.1.4'
N N 0.0061 0.0033 'International Tables Vol C Tables 4.2.6.8 and 6.1.1.4'
O O 0.0106 0.0060 'International Tables Vol C Tables 4.2.6.8 and 6.1.1.4'
Ag Ag -0.8971 1.1015 'International Tables Vol C Tables 4.2.6.8 and 6.1.1.4'

loop_
_geom_angle_atom_site_label_1
_geom_angle_atom_site_label_2
_geom_angle_atom_site_label_3
_geom_angle_site_symmetry_1
_geom_angle_site_symmetry_3
_geom_angle
N3 Ag1 N5 . . 167.71(16)
N3 Ag1 O1 . . 91.45(11)
N5 Ag1 O1 . . 96.21(12)
N1 Ag2 N2 . 2_645 162.98(12)
N1 Ag2 O1 . 4_565 98.67(10)
N2 Ag2 O1 2_645 4_565 89.75(9)
N2 O1 Ag2 . 4_566 114.36(19)
N2 O1 Ag1 . . 118.84(18)
Ag2 O1 Ag1 4_566 . 125.99(9)
N4 O2 H2 . . 109.5
N6 O3 H3 . . 109.5
C1 N1 C5 . . 117.4(3)
C1 N1 Ag2 . . 119.0(2)
C5 N1 Ag2 . . 123.4(3)
C6 N2 O1 . . 116.5(3)
C6 N2 Ag2 . 2_655 126.0(3)
O1 N2 Ag2 . 2_655 115.8(2)
C11 N3 C7 . . 116.9(4)
C11 N3 Ag1 . . 120.0(3)
C7 N3 Ag1 . . 123.1(3)
C12 N4 O2 . . 110.8(4)
C17 N5 C13 . . 116.7(4)
C17 N5 Ag1 . . 122.7(3)
C13 N5 Ag1 . . 120.4(3)
C18 N6 O3 . . 111.4(3)
O6 N7 O5 . . 123.3(8)
O6 N7 O4 . . 119.3(7)
O5 N7 O4 . . 117.4(9)
O5' N7' O6' . . 121.9(8)
O5' N7' O4' . . 122.0(9)
O6' N7' O4' . . 116.2(8)
N1 C1 C2 . . 123.6(3)
N1 C1 H1 . . 118.2
C2 C1 H1 . . 118.2
C1 C2 C3 . . 119.4(4)
C1 C2 H2A . . 120.3
C3 C2 H2A . . 120.3
C4 C3 C2 . . 117.0(3)
C4 C3 C6 . . 119.6(3)
C2 C3 C6 . . 123.4(4)
C5 C4 C3 . . 120.4(3)
C5 C4 H4 . . 119.8
C3 C4 H4 . . 119.8
N1 C5 C4 . . 122.3(4)
N1 C5 H5 . . 118.9
C4 C5 H5 . . 118.9
N2 C6 C3 . . 121.0(3)
N2 C6 H6 . . 119.5
C3 C6 H6 . . 119.5
N3 C7 C8 . . 123.1(5)
N3 C7 H7 . . 118.5
C8 C7 H7 . . 118.5
C7 C8 C9 . . 119.2(5)
C7 C8 H8 . . 120.4
C9 C8 H8 . . 120.4
C10 C9 C8 . . 117.8(4)
C10 C9 C12 . . 119.4(4)
C8 C9 C12 . . 122.8(4)
C11 C10 C9 . . 119.0(4)
C11 C10 H10 . . 120.5
C9 C10 H10 . . 120.5
N3 C11 C10 . . 124.0(4)
N3 C11 H11 . . 118.0
C10 C11 H11 . . 118.0
N4 C12 C9 . . 119.4(5)
N4 C12 H12 . . 120.3
C9 C12 H12 . . 120.3
N5 C13 C14 . . 123.0(5)
N5 C13 H13 . . 118.5
C14 C13 H13 . . 118.5
C13 C14 C15 . . 120.4(4)
C13 C14 H14 . . 119.8
C15 C14 H14 . . 119.8
C14 C15 C16 . . 117.0(4)
C14 C15 C18 . . 119.0(4)
C16 C15 C18 . . 124.0(4)
C17 C16 C15 . . 119.0(4)
C17 C16 H16 . . 120.5
C15 C16 H16 . . 120.5
N5 C17 C16 . . 123.9(4)
N5 C17 H17 . . 118.1
C16 C17 H17 . . 118.1
N6 C18 C15 . . 122.2(4)
N6 C18 H18 . . 118.9
C15 C18 H18 . . 118.9

loop_
_geom_bond_atom_site_label_1
_geom_bond_atom_site_label_2
_geom_bond_site_symmetry_2
_geom_bond_distance
_geom_bond_publ_flag
Ag1 O1 . 2.612(3) y
Ag1 N3 . 2.151(3) y
Ag1 N5 . 2.158(3) y
Ag2 O1 4_565 2.546(2) y
Ag2 N1 . 2.161(3) y
Ag2 N2 2_645 2.183(3) y
O1 N2 . 1.362(3) ?
O1 Ag2 4_566 2.546(2) ?
O2 N4 . 1.387(4) ?
O2 H2 . 0.8400 ?
O3 N6 . 1.378(4) ?
O3 H3 . 0.8400 ?
O4 N7 . 1.270(9) ?
O5 N7 . 1.234(6) ?
O6 N7 . 1.199(11) ?
O4' N7' . 1.239(7) ?
O5' N7' . 1.211(8) ?
O6' N7' . 1.234(8) ?
N1 C1 . 1.327(5) ?
N1 C5 . 1.346(5) ?
N2 C6 . 1.264(5) ?
N2 Ag2 2_655 2.183(3) ?
N3 C11 . 1.324(6) ?
N3 C7 . 1.342(6) ?
N4 C12 . 1.267(6) ?
N5 C17 . 1.325(6) ?
N5 C13 . 1.337(6) ?
N6 C18 . 1.271(5) ?
C1 C2 . 1.378(5) ?
C1 H1 . 0.9300 ?
C2 C3 . 1.389(5) ?
C2 H2A . 0.9300 ?
C3 C4 . 1.382(6) ?
C3 C6 . 1.466(5) ?
C4 C5 . 1.377(5) ?
C4 H4 . 0.9300 ?
C5 H5 . 0.9300 ?
C6 H6 . 0.9300 ?
C7 C8 . 1.381(6) ?
C7 H7 . 0.9300 ?
C8 C9 . 1.383(6) ?
C8 H8 . 0.9300 ?
C9 C10 . 1.381(6) ?
C9 C12 . 1.469(6) ?
C10 C11 . 1.377(6) ?
C10 H10 . 0.9300 ?
C11 H11 . 0.9300 ?
C12 H12 . 0.9300 ?
C13 C14 . 1.362(6) ?
C13 H13 . 0.9300 ?
C14 C15 . 1.374(6) ?
C14 H14 . 0.9300 ?
C15 C16 . 1.386(5) ?
C15 C18 . 1.467(5) ?
C16 C17 . 1.374(6) ?
C16 H16 . 0.9300 ?
C17 H17 . 0.9300 ?
C18 H18 . 0.9300 ?

loop_
_geom_hbond_atom_site_label_D
_geom_hbond_atom_site_label_H
_geom_hbond_atom_site_label_A
_geom_hbond_site_symmetry_A
_geom_hbond_distance_DH
_geom_hbond_distance_HA
_geom_hbond_distance_DA
_geom_hbond_angle_DHA
O2 H2 O4 . 0.84 1.81 2.642(9) 168.7
O2 H2 O4' . 0.84 2.21 2.997(14) 156.1
O3 H3 O1 4_576 0.84 1.69 2.527(4) 174.1

loop_
_geom_torsion_atom_site_label_1
_geom_torsion_atom_site_label_2
_geom_torsion_atom_site_label_3
_geom_torsion_atom_site_label_4
_geom_torsion_site_symmetry_1
_geom_torsion_site_symmetry_4
_geom_torsion
N3 Ag1 O1 N2 . . 8.3(3)
N5 Ag1 O1 N2 . . 178.7(2)
N3 Ag1 O1 Ag2 . 4_566 177.47(17)
N5 Ag1 O1 Ag2 . 4_566 -12.15(17)
N2 Ag2 N1 C1 2_645 . 153.9(4)
O1 Ag2 N1 C1 4_565 . 35.0(3)
N2 Ag2 N1 C5 2_645 . -31.0(6)
O1 Ag2 N1 C5 4_565 . -149.9(3)
Ag2 O1 N2 C6 4_566 . -88.6(3)
Ag1 O1 N2 C6 . . 81.8(3)
Ag2 O1 N2 Ag2 4_566 2_655 77.7(2)
Ag1 O1 N2 Ag2 . 2_655 -111.96(18)
N5 Ag1 N3 C11 . . -73.7(8)
O1 Ag1 N3 C11 . . 55.0(4)
N5 Ag1 N3 C7 . . 109.0(8)
O1 Ag1 N3 C7 . . -122.3(4)
N3 Ag1 N5 C17 . . 61.9(9)
O1 Ag1 N5 C17 . . -66.4(4)
N3 Ag1 N5 C13 . . -122.9(7)
O1 Ag1 N5 C13 . . 108.8(4)
C5 N1 C1 C2 . . -1.4(6)
Ag2 N1 C1 C2 . . 174.0(3)
N1 C1 C2 C3 . . 0.4(7)
C1 C2 C3 C4 . . 1.0(6)
C1 C2 C3 C6 . . -177.4(4)
C2 C3 C4 C5 . . -1.4(6)
C6 C3 C4 C5 . . 177.1(4)
C1 N1 C5 C4 . . 0.9(7)
Ag2 N1 C5 C4 . . -174.2(3)
C3 C4 C5 N1 . . 0.4(7)
O1 N2 C6 C3 . . 178.3(3)
Ag2 N2 C6 C3 2_655 . 13.6(5)
C4 C3 C6 N2 . . -143.2(4)
C2 C3 C6 N2 . . 35.2(6)
C11 N3 C7 C8 . . 1.2(8)
Ag1 N3 C7 C8 . . 178.5(4)
N3 C7 C8 C9 . . -0.3(8)
C7 C8 C9 C10 . . -0.3(7)
C7 C8 C9 C12 . . 177.4(5)
C8 C9 C10 C11 . . 0.0(7)
C12 C9 C10 C11 . . -177.8(4)
C7 N3 C11 C10 . . -1.6(7)
Ag1 N3 C11 C10 . . -179.0(4)
C9 C10 C11 N3 . . 1.1(7)
O2 N4 C12 C9 . . 179.7(4)
C10 C9 C12 N4 . . -172.9(4)
C8 C9 C12 N4 . . 9.5(7)
C17 N5 C13 C14 . . -0.1(7)
Ag1 N5 C13 C14 . . -175.6(4)
N5 C13 C14 C15 . . 0.2(8)
C13 C14 C15 C16 . . -0.4(7)
C13 C14 C15 C18 . . -177.8(4)
C14 C15 C16 C17 . . 0.5(6)
C18 C15 C16 C17 . . 177.8(4)
C13 N5 C17 C16 . . 0.2(7)
Ag1 N5 C17 C16 . . 175.6(4)
C15 C16 C17 N5 . . -0.4(8)
O3 N6 C18 C15 . . -177.3(3)
C14 C15 C18 N6 . . 178.2(4)
C16 C15 C18 N6 . . 1.0(7)
